data_4302291
loop_
_publ_author_name
'Chiang, Karen P.'
'Barrett, Pamela M.'
'Ding, Feizhi'
'Smith, Jeremy M.'
'Kingsley, Savariraj'
'Brennessel, William W.'
'Clark, Meghan M.'
'Lachicotte, Rene J.'
'Holland, Patrick L.'

_publ_section_title
;
 Ligand Dependence of Binding to Three-Coordinate Fe(II) Complexes
;
_journal_coden_ASTM INOCAJ
_journal_issue 12
_journal_name_full 'Inorganic Chemistry'
_journal_page_first 5106
_journal_page_last 5116
_journal_paper_doi 10.1021/ic802440h
_journal_volume 48
_journal_year 2009
_chemical_formula_moiety 'C45 H64 Fe N4 S, C6 H6'
_chemical_formula_sum 'C51 H70 Fe N4 S'
_chemical_formula_weight 827.02
_chemical_name_common holkc03
_space_group_IT_number 2
_symmetry_cell_setting triclinic
_symmetry_space_group_name_Hall '-P 1'
_symmetry_space_group_name_H-M 'P -1'
_atom_sites_solution_hydrogens geom
_atom_sites_solution_primary direct
_atom_sites_solution_secondary difmap
_audit_creation_method SHELXL-97
_cell_angle_alpha 79.982(5)
_cell_angle_beta 77.463(5)
_cell_angle_gamma 88.120(5)
_cell_formula_units_Z 2
_cell_length_a 9.575(5)
_cell_length_b 12.487(5)
_cell_length_c 20.562(5)
_cell_measurement_reflns_used 4080
_cell_measurement_temperature 100.0(1)
_cell_measurement_theta_max 32.54
_cell_measurement_theta_min 2.60
_cell_volume 2363.2(17)
_computing_cell_refinement 'SAINT (Bruker, 2007)'
_computing_data_collection 'APEX2 (Bruker, 2007)'
_computing_data_reduction 'SAINT (Bruker, 2007)'
_computing_molecular_graphics 'SHELXTL (Sheldrick, 2008)'
_computing_publication_material 'SHELXTL (Sheldrick, 2008)'
_computing_structure_refinement 'SHELXL-97 (Sheldrick, 2008)'
_computing_structure_solution 'SHELXS-97 (Sheldrick, 2008)'
_diffrn_ambient_temperature 100.0(1)
_diffrn_measured_fraction_theta_full 0.991
_diffrn_measured_fraction_theta_max 0.991
_diffrn_measurement_device_type 'Bruker SMART APEX II CCD Platform'
_diffrn_measurement_method 'area detector, \w scans per \f'
_diffrn_radiation_monochromator graphite
_diffrn_radiation_source 'fine-focus sealed tube'
_diffrn_radiation_type MoK\a
_diffrn_radiation_wavelength 0.71073
_diffrn_reflns_av_R_equivalents 0.0764
_diffrn_reflns_av_sigmaI/netI 0.1123
_diffrn_reflns_limit_h_max 13
_diffrn_reflns_limit_h_min -13
_diffrn_reflns_limit_k_max 17
_diffrn_reflns_limit_k_min -17
_diffrn_reflns_limit_l_max 28
_diffrn_reflns_limit_l_min -28
_diffrn_reflns_number 26944
_diffrn_reflns_theta_full 29.13
_diffrn_reflns_theta_max 29.13
_diffrn_reflns_theta_min 1.79
_exptl_absorpt_coefficient_mu 0.400
_exptl_absorpt_correction_T_max 0.9842
_exptl_absorpt_correction_T_min 0.8893
_exptl_absorpt_correction_type multi-scan
_exptl_absorpt_process_details 'SADABS (Sheldrick, 2007)'
_exptl_crystal_colour yellow-orange
_exptl_crystal_density_diffrn 1.162
_exptl_crystal_density_method 'not measured'
_exptl_crystal_description needle
_exptl_crystal_F_000 892
_exptl_crystal_size_max 0.30
_exptl_crystal_size_mid 0.10
_exptl_crystal_size_min 0.04
_refine_diff_density_max 0.539
_refine_diff_density_min -0.423
_refine_diff_density_rms 0.073
_refine_ls_extinction_method none
_refine_ls_goodness_of_fit_ref 0.975
_refine_ls_hydrogen_treatment constr
_refine_ls_matrix_type full
_refine_ls_number_parameters 529
_refine_ls_number_reflns 12588
_refine_ls_number_restraints 0
_refine_ls_restrained_S_all 0.975
_refine_ls_R_factor_all 0.1094
_refine_ls_R_factor_gt 0.0562
_refine_ls_shift/su_max 0.001
_refine_ls_shift/su_mean 0.000
_refine_ls_structure_factor_coef Fsqd
_refine_ls_weighting_details 'calc w=1/[\s^2^(Fo^2^)+(0.0434P)^2^+0.0000P] where P=(Fo^2^+2Fc^2^)/3'
_refine_ls_weighting_scheme calc
_refine_ls_wR_factor_gt 0.1016
_refine_ls_wR_factor_ref 0.1193
_reflns_number_gt 7755
_reflns_number_total 12588
_reflns_threshold_expression >2sigma(I)
_cod_data_source_file ic802440h_si_001_8.cif
_cod_data_source_block holkc03
_cod_database_code 4302291

loop_
_symmetry_equiv_pos_as_xyz
'x, y, z'
'-x, -y, -z'

loop_
_atom_site_label
_atom_site_type_symbol
_atom_site_fract_x
_atom_site_fract_y
_atom_site_fract_z
_atom_site_U_iso_or_equiv
_atom_site_adp_type
_atom_site_occupancy
_atom_site_symmetry_multiplicity
_atom_site_calc_flag
_atom_site_refinement_flags
_atom_site_disorder_assembly
_atom_site_disorder_group
Fe1 Fe 0.90289(4) 0.28419(3) 0.250769(17) 0.01298(9) Uani 1 1 d . . .
S1 S 1.10943(6) 0.35739(5) 0.18004(3) 0.01949(14) Uani 1 1 d . . .
N11 N 0.87024(19) 0.12542(15) 0.29185(9) 0.0133(4) Uani 1 1 d . . .
N21 N 0.84966(19) 0.34351(15) 0.33852(9) 0.0129(4) Uani 1 1 d . . .
C11 C 0.7257(3) -0.01940(19) 0.38549(13) 0.0194(5) Uani 1 1 d . . .
C21 C 0.7831(2) 0.09812(18) 0.35213(12) 0.0138(5) Uani 1 1 d . . .
C31 C 0.7258(2) 0.17690(18) 0.39204(12) 0.0150(5) Uani 1 1 d . . .
H31A H 0.6453 0.1512 0.4267 0.018 Uiso 1 1 calc R . .
C41 C 0.7625(2) 0.28591(18) 0.39155(11) 0.0135(5) Uani 1 1 d . . .
C51 C 0.6868(2) 0.32729(19) 0.45784(12) 0.0152(5) Uani 1 1 d . . .
C61 C 0.5681(3) -0.0219(2) 0.38088(15) 0.0296(6) Uani 1 1 d . . .
H61A H 0.5282 -0.0946 0.4004 0.044 Uiso 1 1 calc R . .
H61B H 0.5609 -0.0045 0.3334 0.044 Uiso 1 1 calc R . .
H61C H 0.5144 0.0317 0.4059 0.044 Uiso 1 1 calc R . .
C71 C 0.7359(3) -0.0430(2) 0.46024(13) 0.0303(6) Uani 1 1 d . . .
H71A H 0.7020 -0.1171 0.4801 0.045 Uiso 1 1 calc R . .
H71B H 0.6765 0.0089 0.4847 0.045 Uiso 1 1 calc R . .
H71C H 0.8356 -0.0357 0.4635 0.045 Uiso 1 1 calc R . .
C81 C 0.7990(3) -0.11611(19) 0.35496(13) 0.0216(5) Uani 1 1 d . . .
H81A H 0.7534 -0.1840 0.3809 0.032 Uiso 1 1 calc R . .
H81B H 0.9005 -0.1170 0.3566 0.032 Uiso 1 1 calc R . .
H81C H 0.7897 -0.1090 0.3079 0.032 Uiso 1 1 calc R . .
C91 C 0.7191(3) 0.2506(2) 0.51992(12) 0.0220(5) Uani 1 1 d . . .
H91A H 0.6705 0.2768 0.5612 0.033 Uiso 1 1 calc R . .
H91B H 0.8226 0.2489 0.5173 0.033 Uiso 1 1 calc R . .
H91C H 0.6849 0.1772 0.5207 0.033 Uiso 1 1 calc R . .
C101 C 0.7244(3) 0.44242(19) 0.46611(12) 0.0179(5) Uani 1 1 d . . .
H10A H 0.6654 0.4599 0.5082 0.027 Uiso 1 1 calc R . .
H10B H 0.7061 0.4952 0.4277 0.027 Uiso 1 1 calc R . .
H10C H 0.8257 0.4454 0.4677 0.027 Uiso 1 1 calc R . .
C111 C 0.5247(2) 0.3276(2) 0.46069(13) 0.0231(6) Uani 1 1 d . . .
H11A H 0.4735 0.3495 0.5030 0.035 Uiso 1 1 calc R . .
H11B H 0.4936 0.2545 0.4586 0.035 Uiso 1 1 calc R . .
H11C H 0.5038 0.3791 0.4223 0.035 Uiso 1 1 calc R . .
C12 C 0.9465(2) 0.04949(18) 0.25145(12) 0.0150(5) Uani 1 1 d . . .
C22 C 0.8884(3) 0.01454(19) 0.20131(12) 0.0177(5) Uani 1 1 d . . .
C32 C 0.9671(3) -0.0574(2) 0.16312(13) 0.0226(6) Uani 1 1 d . . .
H32A H 0.9295 -0.0804 0.1287 0.027 Uiso 1 1 calc R . .
C42 C 1.0981(3) -0.0962(2) 0.17385(13) 0.0244(6) Uani 1 1 d . . .
H42A H 1.1482 -0.1479 0.1487 0.029 Uiso 1 1 calc R . .
C52 C 1.1549(3) -0.05872(19) 0.22165(13) 0.0211(5) Uani 1 1 d . . .
H52A H 1.2457 -0.0847 0.2287 0.025 Uiso 1 1 calc R . .
C62 C 1.0841(2) 0.01594(19) 0.25994(12) 0.0167(5) Uani 1 1 d . . .
C72 C 0.7449(3) 0.0526(2) 0.18612(14) 0.0245(6) Uani 1 1 d . . .
H72A H 0.6976 0.0972 0.2206 0.029 Uiso 1 1 calc R . .
C82 C 0.6455(3) -0.0437(2) 0.18927(16) 0.0338(7) Uani 1 1 d . . .
H82A H 0.6273 -0.0870 0.2349 0.051 Uiso 1 1 calc R . .
H82B H 0.6914 -0.0893 0.1565 0.051 Uiso 1 1 calc R . .
H82C H 0.5548 -0.0160 0.1785 0.051 Uiso 1 1 calc R . .
C92 C 0.7661(3) 0.1239(2) 0.11613(14) 0.0362(7) Uani 1 1 d . . .
H92A H 0.8361 0.1813 0.1126 0.054 Uiso 1 1 calc R . .
H92B H 0.6747 0.1569 0.1097 0.054 Uiso 1 1 calc R . .
H92C H 0.8011 0.0792 0.0813 0.054 Uiso 1 1 calc R . .
C102 C 1.1586(2) 0.0604(2) 0.30777(12) 0.0198(5) Uani 1 1 d . . .
H10D H 1.1042 0.1252 0.3219 0.024 Uiso 1 1 calc R . .
C112 C 1.3098(3) 0.0967(2) 0.27213(15) 0.0307(6) Uani 1 1 d . . .
H11D H 1.3067 0.1508 0.2318 0.046 Uiso 1 1 calc R . .
H11E H 1.3656 0.0339 0.2588 0.046 Uiso 1 1 calc R . .
H11F H 1.3546 0.1290 0.3028 0.046 Uiso 1 1 calc R . .
C122 C 1.1632(4) -0.0224(3) 0.37113(17) 0.0575(11) Uani 1 1 d . . .
H12A H 1.0657 -0.0374 0.3977 0.086 Uiso 1 1 calc R . .
H12B H 1.2203 0.0069 0.3983 0.086 Uiso 1 1 calc R . .
H12C H 1.2066 -0.0898 0.3582 0.086 Uiso 1 1 calc R . .
C13 C 0.9186(2) 0.44406(18) 0.33951(11) 0.0137(5) Uani 1 1 d . . .
C23 C 1.0393(2) 0.44064(19) 0.36858(12) 0.0161(5) Uani 1 1 d . . .
C33 C 1.1086(3) 0.5383(2) 0.36607(13) 0.0212(5) Uani 1 1 d . . .
H33A H 1.1894 0.5374 0.3861 0.025 Uiso 1 1 calc R . .
C43 C 1.0628(3) 0.6361(2) 0.33525(13) 0.0246(6) Uani 1 1 d . . .
H43A H 1.1117 0.7016 0.3342 0.030 Uiso 1 1 calc R . .
C53 C 0.9464(3) 0.6388(2) 0.30612(13) 0.0229(6) Uani 1 1 d . . .
H53A H 0.9162 0.7064 0.2845 0.027 Uiso 1 1 calc R . .
C63 C 0.8716(3) 0.54378(19) 0.30776(12) 0.0171(5) Uani 1 1 d . . .
C73 C 1.0966(3) 0.3357(2) 0.40205(13) 0.0199(5) Uani 1 1 d . . .
H73A H 1.0278 0.2758 0.4044 0.024 Uiso 1 1 calc R . .
C83 C 1.2397(3) 0.3095(2) 0.35914(14) 0.0295(6) Uani 1 1 d . . .
H83A H 1.2272 0.3015 0.3142 0.044 Uiso 1 1 calc R . .
H83B H 1.2765 0.2415 0.3807 0.044 Uiso 1 1 calc R . .
H83C H 1.3078 0.3686 0.3548 0.044 Uiso 1 1 calc R . .
C93 C 1.1124(3) 0.3405(2) 0.47419(13) 0.0254(6) Uani 1 1 d . . .
H93A H 1.0231 0.3665 0.4998 0.038 Uiso 1 1 calc R . .
H93B H 1.1907 0.3903 0.4724 0.038 Uiso 1 1 calc R . .
H93C H 1.1337 0.2677 0.4964 0.038 Uiso 1 1 calc R . .
C103 C 0.7424(3) 0.55237(19) 0.27581(12) 0.0202(5) Uani 1 1 d . . .
H10E H 0.7045 0.4772 0.2800 0.024 Uiso 1 1 calc R . .
C113 C 0.7854(3) 0.6000(2) 0.20056(13) 0.0287(6) Uani 1 1 d . . .
H11G H 0.8634 0.5571 0.1786 0.043 Uiso 1 1 calc R . .
H11H H 0.8174 0.6754 0.1952 0.043 Uiso 1 1 calc R . .
H11I H 0.7030 0.5981 0.1796 0.043 Uiso 1 1 calc R . .
C123 C 0.6218(3) 0.6204(2) 0.31054(14) 0.0306(6) Uani 1 1 d . . .
H12D H 0.5944 0.5895 0.3587 0.046 Uiso 1 1 calc R . .
H12E H 0.5389 0.6195 0.2898 0.046 Uiso 1 1 calc R . .
H12F H 0.6550 0.6954 0.3053 0.046 Uiso 1 1 calc R . .
C14 C 1.1251(2) 0.3089(2) 0.10226(12) 0.0193(5) Uani 1 1 d . . .
C24 C 1.1070(3) 0.3801(2) 0.04479(13) 0.0286(6) Uani 1 1 d . . .
H24A H 1.0865 0.4543 0.0473 0.034 Uiso 1 1 calc R . .
C34 C 1.1187(3) 0.3440(2) -0.01626(14) 0.0356(7) Uani 1 1 d . . .
H34A H 1.1052 0.3937 -0.0549 0.043 Uiso 1 1 calc R . .
C44 C 1.1496(3) 0.2375(3) -0.02148(15) 0.0367(7) Uani 1 1 d . . .
H44A H 1.1574 0.2132 -0.0634 0.044 Uiso 1 1 calc R . .
C54 C 1.1692(3) 0.1662(2) 0.03490(15) 0.0398(8) Uani 1 1 d . . .
H54A H 1.1905 0.0921 0.0318 0.048 Uiso 1 1 calc R . .
C64 C 1.1582(3) 0.2014(2) 0.09613(13) 0.0291(6) Uani 1 1 d . . .
H64A H 1.1735 0.1515 0.1344 0.035 Uiso 1 1 calc R . .
N15 N 0.7308(2) 0.32880(15) 0.20414(10) 0.0159(4) Uani 1 1 d . . .
C25 C 0.5896(3) 0.3124(2) 0.23728(13) 0.0207(5) Uani 1 1 d . . .
H25A H 0.5576 0.2771 0.2827 0.025 Uiso 1 1 calc R . .
C35 C 0.5038(3) 0.3544(2) 0.19483(13) 0.0242(6) Uani 1 1 d . . .
H35A H 0.4021 0.3544 0.2047 0.029 Uiso 1 1 calc R . .
N45 N 0.5925(2) 0.39680(17) 0.13491(10) 0.0210(5) Uani 1 1 d . . .
C55 C 0.7269(3) 0.37956(19) 0.14303(12) 0.0199(5) Uani 1 1 d . . .
H55A H 0.8095 0.4014 0.1087 0.024 Uiso 1 1 calc R . .
C65 C 0.5476(3) 0.4525(2) 0.07442(14) 0.0345(7) Uani 1 1 d . . .
H65A H 0.6315 0.4681 0.0372 0.052 Uiso 1 1 calc R . .
H65B H 0.5002 0.5208 0.0835 0.052 Uiso 1 1 calc R . .
H65C H 0.4808 0.4060 0.0619 0.052 Uiso 1 1 calc R . .
C16 C 0.2224(4) 0.6469(2) 0.11041(19) 0.0445(9) Uani 1 1 d . . .
H16A H 0.1417 0.6012 0.1161 0.053 Uiso 1 1 calc R . .
C26 C 0.2700(3) 0.7144(3) 0.05061(16) 0.0383(7) Uani 1 1 d . . .
H26A H 0.2218 0.7160 0.0146 0.046 Uiso 1 1 calc R . .
C36 C 0.3849(3) 0.7790(3) 0.04195(17) 0.0461(9) Uani 1 1 d . . .
H36A H 0.4175 0.8250 -0.0003 0.055 Uiso 1 1 calc R . .
C46 C 0.4539(3) 0.7793(3) 0.0923(2) 0.0552(10) Uani 1 1 d . . .
H46A H 0.5340 0.8260 0.0854 0.066 Uiso 1 1 calc R . .
C56 C 0.4103(5) 0.7135(4) 0.1527(2) 0.0648(13) Uani 1 1 d . . .
H56A H 0.4597 0.7140 0.1880 0.078 Uiso 1 1 calc R . .
C66 C 0.2920(5) 0.6450(3) 0.16287(18) 0.0672(14) Uani 1 1 d . . .
H66A H 0.2603 0.5982 0.2049 0.081 Uiso 1 1 calc R . .

loop_
_atom_site_aniso_label
_atom_site_aniso_U_11
_atom_site_aniso_U_22
_atom_site_aniso_U_33
_atom_site_aniso_U_23
_atom_site_aniso_U_13
_atom_site_aniso_U_12
Fe1 0.01361(17) 0.01329(17) 0.01226(17) -0.00253(13) -0.00326(13) 0.00185(13)
S1 0.0178(3) 0.0237(3) 0.0165(3) -0.0038(3) -0.0020(2) -0.0025(3)
N11 0.0134(9) 0.0126(9) 0.0155(10) -0.0047(8) -0.0051(8) 0.0031(8)
N21 0.0132(9) 0.0118(9) 0.0145(10) -0.0026(8) -0.0051(8) 0.0020(8)
C11 0.0201(13) 0.0142(12) 0.0236(14) -0.0061(10) -0.0021(10) 0.0009(10)
C21 0.0119(11) 0.0134(11) 0.0174(12) -0.0031(9) -0.0057(9) 0.0012(9)
C31 0.0119(11) 0.0155(12) 0.0164(12) -0.0026(9) -0.0006(9) -0.0001(9)
C41 0.0114(11) 0.0172(12) 0.0136(12) -0.0045(9) -0.0055(9) 0.0039(9)
C51 0.0140(11) 0.0165(12) 0.0160(12) -0.0062(9) -0.0028(9) 0.0025(9)
C61 0.0196(13) 0.0205(14) 0.0478(19) -0.0117(13) 0.0003(12) -0.0034(11)
C71 0.0498(18) 0.0177(13) 0.0189(14) -0.0013(11) 0.0002(13) 0.0033(13)
C81 0.0255(14) 0.0126(12) 0.0248(14) -0.0018(10) -0.0025(11) 0.0008(10)
C91 0.0281(14) 0.0211(13) 0.0169(13) -0.0055(10) -0.0029(11) 0.0001(11)
C101 0.0217(13) 0.0181(12) 0.0133(12) -0.0069(9) 0.0008(10) 0.0032(10)
C111 0.0166(12) 0.0247(14) 0.0286(15) -0.0112(11) -0.0011(11) 0.0029(11)
C12 0.0166(12) 0.0126(11) 0.0144(12) -0.0016(9) -0.0011(9) 0.0020(9)
C22 0.0205(13) 0.0152(12) 0.0185(13) -0.0051(10) -0.0054(10) 0.0029(10)
C32 0.0270(14) 0.0202(13) 0.0235(14) -0.0104(11) -0.0070(11) 0.0037(11)
C42 0.0252(14) 0.0222(14) 0.0261(14) -0.0102(11) -0.0020(11) 0.0049(11)
C52 0.0172(12) 0.0182(13) 0.0264(14) -0.0025(10) -0.0030(10) 0.0035(10)
C62 0.0191(12) 0.0140(12) 0.0154(12) -0.0007(9) -0.0018(10) 0.0017(10)
C72 0.0257(14) 0.0273(14) 0.0278(15) -0.0164(12) -0.0136(12) 0.0098(11)
C82 0.0250(15) 0.0418(17) 0.0460(19) -0.0279(15) -0.0173(13) 0.0071(13)
C92 0.0475(19) 0.0405(18) 0.0301(16) -0.0170(14) -0.0231(14) 0.0193(15)
C102 0.0150(12) 0.0243(13) 0.0222(13) -0.0072(11) -0.0069(10) 0.0059(10)
C112 0.0232(14) 0.0319(16) 0.0407(18) -0.0152(13) -0.0076(13) -0.0013(12)
C122 0.064(2) 0.075(3) 0.035(2) 0.0149(18) -0.0289(18) -0.036(2)
C13 0.0136(11) 0.0152(12) 0.0116(11) -0.0039(9) 0.0004(9) -0.0003(9)
C23 0.0155(12) 0.0190(12) 0.0153(12) -0.0073(9) -0.0027(9) 0.0001(10)
C33 0.0206(13) 0.0211(13) 0.0234(14) -0.0100(11) -0.0023(10) -0.0026(10)
C43 0.0304(15) 0.0185(13) 0.0261(15) -0.0086(11) -0.0036(12) -0.0064(11)
C53 0.0318(15) 0.0160(12) 0.0201(13) -0.0038(10) -0.0036(11) 0.0017(11)
C63 0.0216(13) 0.0163(12) 0.0142(12) -0.0040(9) -0.0048(10) 0.0025(10)
C73 0.0190(12) 0.0185(12) 0.0259(14) -0.0067(10) -0.0107(11) 0.0021(10)
C83 0.0264(15) 0.0362(16) 0.0319(16) -0.0180(13) -0.0114(12) 0.0113(13)
C93 0.0263(14) 0.0273(14) 0.0262(15) -0.0052(11) -0.0137(12) 0.0074(12)
C103 0.0270(14) 0.0146(12) 0.0206(13) -0.0033(10) -0.0091(11) 0.0035(10)
C113 0.0417(17) 0.0247(14) 0.0223(14) -0.0049(11) -0.0122(12) 0.0047(13)
C123 0.0330(16) 0.0318(16) 0.0304(16) -0.0078(12) -0.0140(13) 0.0138(13)
C14 0.0139(12) 0.0240(13) 0.0181(13) -0.0057(10) 0.0024(10) -0.0013(10)
C24 0.0350(16) 0.0271(15) 0.0227(15) -0.0041(12) -0.0049(12) 0.0048(12)
C34 0.0458(19) 0.0425(19) 0.0171(14) -0.0015(13) -0.0072(13) 0.0038(15)
C44 0.0439(18) 0.0445(19) 0.0213(15) -0.0136(13) 0.0013(13) -0.0067(15)
C54 0.056(2) 0.0248(15) 0.0323(17) -0.0103(13) 0.0090(15) -0.0024(14)
C64 0.0396(17) 0.0235(14) 0.0195(14) -0.0002(11) 0.0007(12) 0.0016(12)
N15 0.0165(10) 0.0150(10) 0.0173(11) -0.0028(8) -0.0063(8) 0.0003(8)
C25 0.0199(13) 0.0225(13) 0.0200(13) -0.0030(10) -0.0057(10) 0.0008(11)
C35 0.0182(13) 0.0283(15) 0.0275(15) -0.0050(11) -0.0077(11) 0.0002(11)
N45 0.0224(11) 0.0241(11) 0.0189(11) -0.0033(9) -0.0104(9) 0.0051(9)
C55 0.0211(13) 0.0202(13) 0.0193(13) -0.0032(10) -0.0066(10) 0.0010(10)
C65 0.0353(16) 0.0441(18) 0.0269(16) -0.0024(13) -0.0179(13) 0.0154(14)
C16 0.046(2) 0.0228(16) 0.058(2) -0.0157(15) 0.0110(17) -0.0022(14)
C26 0.0423(18) 0.0424(19) 0.0358(18) -0.0172(15) -0.0123(15) 0.0041(15)
C36 0.046(2) 0.056(2) 0.0338(19) -0.0104(16) 0.0005(16) -0.0109(17)
C46 0.0288(18) 0.082(3) 0.062(3) -0.033(2) -0.0088(17) 0.0023(18)
C56 0.070(3) 0.092(3) 0.052(3) -0.039(2) -0.043(2) 0.056(3)
C66 0.106(4) 0.040(2) 0.034(2) 0.0050(16) 0.017(2) 0.046(2)

loop_
_atom_type_symbol
_atom_type_description
_atom_type_scat_dispersion_real
_atom_type_scat_dispersion_imag
_atom_type_scat_source
C C 0.0033 0.0016 'International Tables Vol C Tables 4.2.6.8 and 6.1.1.4'
H H 0.0000 0.0000 'International Tables Vol C Tables 4.2.6.8 and 6.1.1.4'
N N 0.0061 0.0033 'International Tables Vol C Tables 4.2.6.8 and 6.1.1.4'
S S 0.1246 0.1234 'International Tables Vol C Tables 4.2.6.8 and 6.1.1.4'
Fe Fe 0.3463 0.8444 'International Tables Vol C Tables 4.2.6.8 and 6.1.1.4'

loop_
_geom_angle_atom_site_label_1
_geom_angle_atom_site_label_2
_geom_angle_atom_site_label_3
_geom_angle
_geom_angle_site_symmetry_1
_geom_angle_site_symmetry_3
_geom_angle_publ_flag
N11 Fe1 N21 96.85(8) . . ?
N11 Fe1 N15 105.38(8) . . ?
N21 Fe1 N15 103.84(8) . . ?
N11 Fe1 S1 125.58(6) . . ?
N21 Fe1 S1 113.94(6) . . ?
N15 Fe1 S1 108.86(6) . . ?
C14 S1 Fe1 107.05(8) . . ?
C21 N11 C12 125.11(19) . . ?
C21 N11 Fe1 119.55(15) . . ?
C12 N11 Fe1 115.33(14) . . ?
C41 N21 C13 124.68(19) . . ?
C41 N21 Fe1 119.26(15) . . ?
C13 N21 Fe1 115.93(14) . . ?
C61 C11 C81 107.0(2) . . ?
C61 C11 C71 109.2(2) . . ?
C81 C11 C71 105.3(2) . . ?
C61 C11 C21 106.65(19) . . ?
C81 C11 C21 118.2(2) . . ?
C71 C11 C21 110.30(19) . . ?
N11 C21 C31 121.7(2) . . ?
N11 C21 C11 125.9(2) . . ?
C31 C21 C11 112.35(19) . . ?
C21 C31 C41 133.8(2) . . ?
C21 C31 H31A 113.1 . . ?
C41 C31 H31A 113.1 . . ?
N21 C41 C31 121.5(2) . . ?
N21 C41 C51 126.3(2) . . ?
C31 C41 C51 112.2(2) . . ?
C91 C51 C101 105.74(19) . . ?
C91 C51 C111 109.6(2) . . ?
C101 C51 C111 106.02(19) . . ?
C91 C51 C41 110.11(19) . . ?
C101 C51 C41 117.78(19) . . ?
C111 C51 C41 107.37(18) . . ?
C11 C61 H61A 109.5 . . ?
C11 C61 H61B 109.5 . . ?
H61A C61 H61B 109.5 . . ?
C11 C61 H61C 109.5 . . ?
H61A C61 H61C 109.5 . . ?
H61B C61 H61C 109.5 . . ?
C11 C71 H71A 109.5 . . ?
C11 C71 H71B 109.5 . . ?
H71A C71 H71B 109.5 . . ?
C11 C71 H71C 109.5 . . ?
H71A C71 H71C 109.5 . . ?
H71B C71 H71C 109.5 . . ?
C11 C81 H81A 109.5 . . ?
C11 C81 H81B 109.5 . . ?
H81A C81 H81B 109.5 . . ?
C11 C81 H81C 109.5 . . ?
H81A C81 H81C 109.5 . . ?
H81B C81 H81C 109.5 . . ?
C51 C91 H91A 109.5 . . ?
C51 C91 H91B 109.5 . . ?
H91A C91 H91B 109.5 . . ?
C51 C91 H91C 109.5 . . ?
H91A C91 H91C 109.5 . . ?
H91B C91 H91C 109.5 . . ?
C51 C101 H10A 109.5 . . ?
C51 C101 H10B 109.5 . . ?
H10A C101 H10B 109.5 . . ?
C51 C101 H10C 109.5 . . ?
H10A C101 H10C 109.5 . . ?
H10B C101 H10C 109.5 . . ?
C51 C111 H11A 109.5 . . ?
C51 C111 H11B 109.5 . . ?
H11A C111 H11B 109.5 . . ?
C51 C111 H11C 109.5 . . ?
H11A C111 H11C 109.5 . . ?
H11B C111 H11C 109.5 . . ?
C62 C12 C22 120.1(2) . . ?
C62 C12 N11 119.0(2) . . ?
C22 C12 N11 120.8(2) . . ?
C32 C22 C12 118.5(2) . . ?
C32 C22 C72 118.2(2) . . ?
C12 C22 C72 123.3(2) . . ?
C42 C32 C22 121.9(2) . . ?
C42 C32 H32A 119.1 . . ?
C22 C32 H32A 119.1 . . ?
C52 C42 C32 118.7(2) . . ?
C52 C42 H42A 120.6 . . ?
C32 C42 H42A 120.6 . . ?
C42 C52 C62 122.3(2) . . ?
C42 C52 H52A 118.9 . . ?
C62 C52 H52A 118.9 . . ?
C52 C62 C12 118.3(2) . . ?
C52 C62 C102 119.2(2) . . ?
C12 C62 C102 122.5(2) . . ?
C22 C72 C92 110.2(2) . . ?
C22 C72 C82 111.9(2) . . ?
C92 C72 C82 109.4(2) . . ?
C22 C72 H72A 108.4 . . ?
C92 C72 H72A 108.4 . . ?
C82 C72 H72A 108.4 . . ?
C72 C82 H82A 109.5 . . ?
C72 C82 H82B 109.5 . . ?
H82A C82 H82B 109.5 . . ?
C72 C82 H82C 109.5 . . ?
H82A C82 H82C 109.5 . . ?
H82B C82 H82C 109.5 . . ?
C72 C92 H92A 109.5 . . ?
C72 C92 H92B 109.5 . . ?
H92A C92 H92B 109.5 . . ?
C72 C92 H92C 109.5 . . ?
H92A C92 H92C 109.5 . . ?
H92B C92 H92C 109.5 . . ?
C62 C102 C112 110.4(2) . . ?
C62 C102 C122 112.3(2) . . ?
C112 C102 C122 109.5(2) . . ?
C62 C102 H10D 108.2 . . ?
C112 C102 H10D 108.2 . . ?
C122 C102 H10D 108.2 . . ?
C102 C112 H11D 109.5 . . ?
C102 C112 H11E 109.5 . . ?
H11D C112 H11E 109.5 . . ?
C102 C112 H11F 109.5 . . ?
H11D C112 H11F 109.5 . . ?
H11E C112 H11F 109.5 . . ?
C102 C122 H12A 109.5 . . ?
C102 C122 H12B 109.5 . . ?
H12A C122 H12B 109.5 . . ?
C102 C122 H12C 109.5 . . ?
H12A C122 H12C 109.5 . . ?
H12B C122 H12C 109.5 . . ?
C23 C13 C63 120.4(2) . . ?
C23 C13 N21 119.1(2) . . ?
C63 C13 N21 120.3(2) . . ?
C33 C23 C13 118.2(2) . . ?
C33 C23 C73 119.0(2) . . ?
C13 C23 C73 122.7(2) . . ?
C43 C33 C23 121.6(2) . . ?
C43 C33 H33A 119.2 . . ?
C23 C33 H33A 119.2 . . ?
C53 C43 C33 120.0(2) . . ?
C53 C43 H43A 120.0 . . ?
C33 C43 H43A 120.0 . . ?
C43 C53 C63 121.1(2) . . ?
C43 C53 H53A 119.5 . . ?
C63 C53 H53A 119.5 . . ?
C53 C63 C13 118.8(2) . . ?
C53 C63 C103 118.5(2) . . ?
C13 C63 C103 122.7(2) . . ?
C23 C73 C83 109.5(2) . . ?
C23 C73 C93 112.5(2) . . ?
C83 C73 C93 110.1(2) . . ?
C23 C73 H73A 108.2 . . ?
C83 C73 H73A 108.2 . . ?
C93 C73 H73A 108.2 . . ?
C73 C83 H83A 109.5 . . ?
C73 C83 H83B 109.5 . . ?
H83A C83 H83B 109.5 . . ?
C73 C83 H83C 109.5 . . ?
H83A C83 H83C 109.5 . . ?
H83B C83 H83C 109.5 . . ?
C73 C93 H93A 109.5 . . ?
C73 C93 H93B 109.5 . . ?
H93A C93 H93B 109.5 . . ?
C73 C93 H93C 109.5 . . ?
H93A C93 H93C 109.5 . . ?
H93B C93 H93C 109.5 . . ?
C63 C103 C113 110.4(2) . . ?
C63 C103 C123 112.8(2) . . ?
C113 C103 C123 109.7(2) . . ?
C63 C103 H10E 107.9 . . ?
C113 C103 H10E 107.9 . . ?
C123 C103 H10E 107.9 . . ?
C103 C113 H11G 109.5 . . ?
C103 C113 H11H 109.5 . . ?
H11G C113 H11H 109.5 . . ?
C103 C113 H11I 109.5 . . ?
H11G C113 H11I 109.5 . . ?
H11H C113 H11I 109.5 . . ?
C103 C123 H12D 109.5 . . ?
C103 C123 H12E 109.5 . . ?
H12D C123 H12E 109.5 . . ?
C103 C123 H12F 109.5 . . ?
H12D C123 H12F 109.5 . . ?
H12E C123 H12F 109.5 . . ?
C24 C14 C64 117.8(2) . . ?
C24 C14 S1 119.9(2) . . ?
C64 C14 S1 122.3(2) . . ?
C34 C24 C14 120.8(3) . . ?
C34 C24 H24A 119.6 . . ?
C14 C24 H24A 119.6 . . ?
C44 C34 C24 120.8(3) . . ?
C44 C34 H34A 119.6 . . ?
C24 C34 H34A 119.6 . . ?
C34 C44 C54 119.1(3) . . ?
C34 C44 H44A 120.5 . . ?
C54 C44 H44A 120.5 . . ?
C44 C54 C64 120.6(3) . . ?
C44 C54 H54A 119.7 . . ?
C64 C54 H54A 119.7 . . ?
C54 C64 C14 120.9(3) . . ?
C54 C64 H64A 119.6 . . ?
C14 C64 H64A 119.6 . . ?
C55 N15 C25 105.4(2) . . ?
C55 N15 Fe1 131.29(17) . . ?
C25 N15 Fe1 123.26(16) . . ?
C35 C25 N15 109.3(2) . . ?
C35 C25 H25A 125.3 . . ?
N15 C25 H25A 125.3 . . ?
C25 C35 N45 106.3(2) . . ?
C25 C35 H35A 126.8 . . ?
N45 C35 H35A 126.8 . . ?
C55 N45 C35 107.1(2) . . ?
C55 N45 C65 127.0(2) . . ?
C35 N45 C65 125.9(2) . . ?
N15 C55 N45 111.8(2) . . ?
N15 C55 H55A 124.1 . . ?
N45 C55 H55A 124.1 . . ?
N45 C65 H65A 109.5 . . ?
N45 C65 H65B 109.5 . . ?
H65A C65 H65B 109.5 . . ?
N45 C65 H65C 109.5 . . ?
H65A C65 H65C 109.5 . . ?
H65B C65 H65C 109.5 . . ?
C26 C16 C66 119.7(3) . . ?
C26 C16 H16A 120.2 . . ?
C66 C16 H16A 120.2 . . ?
C36 C26 C16 120.6(3) . . ?
C36 C26 H26A 119.7 . . ?
C16 C26 H26A 119.7 . . ?
C46 C36 C26 120.9(3) . . ?
C46 C36 H36A 119.6 . . ?
C26 C36 H36A 119.6 . . ?
C36 C46 C56 120.6(4) . . ?
C36 C46 H46A 119.7 . . ?
C56 C46 H46A 119.7 . . ?
C46 C56 C66 119.7(3) . . ?
C46 C56 H56A 120.1 . . ?
C66 C56 H56A 120.1 . . ?
C16 C66 C56 118.5(3) . . ?
C16 C66 H66A 120.7 . . ?
C56 C66 H66A 120.7 . . ?

loop_
_geom_bond_atom_site_label_1
_geom_bond_atom_site_label_2
_geom_bond_distance
_geom_bond_site_symmetry_2
_geom_bond_publ_flag
Fe1 N11 2.021(2) . ?
Fe1 N21 2.0262(19) . ?
Fe1 N15 2.094(2) . ?
Fe1 S1 2.2955(11) . ?
S1 C14 1.781(3) . ?
N11 C21 1.331(3) . ?
N11 C12 1.445(3) . ?
N21 C41 1.332(3) . ?
N21 C13 1.443(3) . ?
C11 C61 1.535(3) . ?
C11 C81 1.537(3) . ?
C11 C71 1.537(4) . ?
C11 C21 1.570(3) . ?
C21 C31 1.411(3) . ?
C31 C41 1.415(3) . ?
C31 H31A 0.9500 . ?
C41 C51 1.563(3) . ?
C51 C91 1.539(3) . ?
C51 C101 1.540(3) . ?
C51 C111 1.540(3) . ?
C61 H61A 0.9800 . ?
C61 H61B 0.9800 . ?
C61 H61C 0.9800 . ?
C71 H71A 0.9800 . ?
C71 H71B 0.9800 . ?
C71 H71C 0.9800 . ?
C81 H81A 0.9800 . ?
C81 H81B 0.9800 . ?
C81 H81C 0.9800 . ?
C91 H91A 0.9800 . ?
C91 H91B 0.9800 . ?
C91 H91C 0.9800 . ?
C101 H10A 0.9800 . ?
C101 H10B 0.9800 . ?
C101 H10C 0.9800 . ?
C111 H11A 0.9800 . ?
C111 H11B 0.9800 . ?
C111 H11C 0.9800 . ?
C12 C62 1.407(3) . ?
C12 C22 1.408(3) . ?
C22 C32 1.391(3) . ?
C22 C72 1.518(3) . ?
C32 C42 1.379(4) . ?
C32 H32A 0.9500 . ?
C42 C52 1.375(3) . ?
C42 H42A 0.9500 . ?
C52 C62 1.390(3) . ?
C52 H52A 0.9500 . ?
C62 C102 1.518(3) . ?
C72 C92 1.531(4) . ?
C72 C82 1.541(4) . ?
C72 H72A 1.0000 . ?
C82 H82A 0.9800 . ?
C82 H82B 0.9800 . ?
C82 H82C 0.9800 . ?
C92 H92A 0.9800 . ?
C92 H92B 0.9800 . ?
C92 H92C 0.9800 . ?
C102 C112 1.519(3) . ?
C102 C122 1.523(4) . ?
C102 H10D 1.0000 . ?
C112 H11D 0.9800 . ?
C112 H11E 0.9800 . ?
C112 H11F 0.9800 . ?
C122 H12A 0.9800 . ?
C122 H12B 0.9800 . ?
C122 H12C 0.9800 . ?
C13 C23 1.408(3) . ?
C13 C63 1.410(3) . ?
C23 C33 1.396(3) . ?
C23 C73 1.515(3) . ?
C33 C43 1.379(4) . ?
C33 H33A 0.9500 . ?
C43 C53 1.372(4) . ?
C43 H43A 0.9500 . ?
C53 C63 1.398(3) . ?
C53 H53A 0.9500 . ?
C63 C103 1.514(3) . ?
C73 C83 1.520(3) . ?
C73 C93 1.535(3) . ?
C73 H73A 1.0000 . ?
C83 H83A 0.9800 . ?
C83 H83B 0.9800 . ?
C83 H83C 0.9800 . ?
C93 H93A 0.9800 . ?
C93 H93B 0.9800 . ?
C93 H93C 0.9800 . ?
C103 C113 1.529(3) . ?
C103 C123 1.534(3) . ?
C103 H10E 1.0000 . ?
C113 H11G 0.9800 . ?
C113 H11H 0.9800 . ?
C113 H11I 0.9800 . ?
C123 H12D 0.9800 . ?
C123 H12E 0.9800 . ?
C123 H12F 0.9800 . ?
C14 C24 1.389(4) . ?
C14 C64 1.390(4) . ?
C24 C34 1.387(4) . ?
C24 H24A 0.9500 . ?
C34 C44 1.370(4) . ?
C34 H34A 0.9500 . ?
C44 C54 1.377(4) . ?
C44 H44A 0.9500 . ?
C54 C64 1.387(4) . ?
C54 H54A 0.9500 . ?
C64 H64A 0.9500 . ?
N15 C55 1.313(3) . ?
N15 C25 1.380(3) . ?
C25 C35 1.355(3) . ?
C25 H25A 0.9500 . ?
C35 N45 1.367(3) . ?
C35 H35A 0.9500 . ?
N45 C55 1.339(3) . ?
N45 C65 1.458(3) . ?
C55 H55A 0.9500 . ?
C65 H65A 0.9800 . ?
C65 H65B 0.9800 . ?
C65 H65C 0.9800 . ?
C16 C26 1.361(4) . ?
C16 C66 1.382(5) . ?
C16 H16A 0.9500 . ?
C26 C36 1.347(4) . ?
C26 H26A 0.9500 . ?
C36 C46 1.344(5) . ?
C36 H36A 0.9500 . ?
C46 C56 1.354(5) . ?
C46 H46A 0.9500 . ?
C56 C66 1.398(6) . ?
C56 H56A 0.9500 . ?
C66 H66A 0.9500 . ?

loop_
_geom_torsion_atom_site_label_1
_geom_torsion_atom_site_label_2
_geom_torsion_atom_site_label_3
_geom_torsion_atom_site_label_4
_geom_torsion
_geom_torsion_site_symmetry_1
_geom_torsion_site_symmetry_2
_geom_torsion_site_symmetry_3
_geom_torsion_site_symmetry_4
_geom_torsion_publ_flag
N11 Fe1 S1 C14 68.82(11) . . . . ?
N21 Fe1 S1 C14 -172.61(10) . . . . ?
N15 Fe1 S1 C14 -57.26(11) . . . . ?
N21 Fe1 N11 C21 23.13(17) . . . . ?
N15 Fe1 N11 C21 -83.31(18) . . . . ?
S1 Fe1 N11 C21 149.18(14) . . . . ?
N21 Fe1 N11 C12 -156.95(15) . . . . ?
N15 Fe1 N11 C12 96.61(16) . . . . ?
S1 Fe1 N11 C12 -30.90(17) . . . . ?
N11 Fe1 N21 C41 -24.74(17) . . . . ?
N15 Fe1 N21 C41 83.00(17) . . . . ?
S1 Fe1 N21 C41 -158.74(14) . . . . ?
N11 Fe1 N21 C13 151.34(15) . . . . ?
N15 Fe1 N21 C13 -100.92(16) . . . . ?
S1 Fe1 N21 C13 17.34(16) . . . . ?
C12 N11 C21 C31 172.4(2) . . . . ?
Fe1 N11 C21 C31 -7.7(3) . . . . ?
C12 N11 C21 C11 -11.0(3) . . . . ?
Fe1 N11 C21 C11 168.91(16) . . . . ?
C61 C11 C21 N11 -106.0(3) . . . . ?
C81 C11 C21 N11 14.3(3) . . . . ?
C71 C11 C21 N11 135.4(2) . . . . ?
C61 C11 C21 C31 70.9(2) . . . . ?
C81 C11 C21 C31 -168.7(2) . . . . ?
C71 C11 C21 C31 -47.6(3) . . . . ?
N11 C21 C31 C41 -17.4(4) . . . . ?
C11 C21 C31 C41 165.5(2) . . . . ?
C13 N21 C41 C31 -164.7(2) . . . . ?
Fe1 N21 C41 C31 11.0(3) . . . . ?
C13 N21 C41 C51 16.9(3) . . . . ?
Fe1 N21 C41 C51 -167.36(16) . . . . ?
C21 C31 C41 N21 15.5(4) . . . . ?
C21 C31 C41 C51 -166.0(2) . . . . ?
N21 C41 C51 C91 -126.6(2) . . . . ?
C31 C41 C51 C91 54.9(2) . . . . ?
N21 C41 C51 C101 -5.3(3) . . . . ?
C31 C41 C51 C101 176.23(19) . . . . ?
N21 C41 C51 C111 114.1(2) . . . . ?
C31 C41 C51 C111 -64.3(2) . . . . ?
C21 N11 C12 C62 -90.0(3) . . . . ?
Fe1 N11 C12 C62 90.1(2) . . . . ?
C21 N11 C12 C22 93.9(3) . . . . ?
Fe1 N11 C12 C22 -86.0(2) . . . . ?
C62 C12 C22 C32 3.0(3) . . . . ?
N11 C12 C22 C32 179.1(2) . . . . ?
C62 C12 C22 C72 -176.1(2) . . . . ?
N11 C12 C22 C72 -0.1(4) . . . . ?
C12 C22 C32 C42 1.1(4) . . . . ?
C72 C22 C32 C42 -179.7(2) . . . . ?
C22 C32 C42 C52 -3.0(4) . . . . ?
C32 C42 C52 C62 0.7(4) . . . . ?
C42 C52 C62 C12 3.3(4) . . . . ?
C42 C52 C62 C102 -175.2(2) . . . . ?
C22 C12 C62 C52 -5.1(3) . . . . ?
N11 C12 C62 C52 178.8(2) . . . . ?
C22 C12 C62 C102 173.3(2) . . . . ?
N11 C12 C62 C102 -2.8(3) . . . . ?
C32 C22 C72 C92 -67.3(3) . . . . ?
C12 C22 C72 C92 111.9(3) . . . . ?
C32 C22 C72 C82 54.7(3) . . . . ?
C12 C22 C72 C82 -126.2(3) . . . . ?
C52 C62 C102 C112 47.7(3) . . . . ?
C12 C62 C102 C112 -130.7(2) . . . . ?
C52 C62 C102 C122 -74.8(3) . . . . ?
C12 C62 C102 C122 106.8(3) . . . . ?
C41 N21 C13 C23 77.4(3) . . . . ?
Fe1 N21 C13 C23 -98.5(2) . . . . ?
C41 N21 C13 C63 -106.8(3) . . . . ?
Fe1 N21 C13 C63 77.3(2) . . . . ?
C63 C13 C23 C33 1.1(3) . . . . ?
N21 C13 C23 C33 176.9(2) . . . . ?
C63 C13 C23 C73 -178.7(2) . . . . ?
N21 C13 C23 C73 -2.9(3) . . . . ?
C13 C23 C33 C43 -0.9(4) . . . . ?
C73 C23 C33 C43 178.9(2) . . . . ?
C23 C33 C43 C53 0.0(4) . . . . ?
C33 C43 C53 C63 0.8(4) . . . . ?
C43 C53 C63 C13 -0.6(4) . . . . ?
C43 C53 C63 C103 178.9(2) . . . . ?
C23 C13 C63 C53 -0.4(3) . . . . ?
N21 C13 C63 C53 -176.1(2) . . . . ?
C23 C13 C63 C103 -179.9(2) . . . . ?
N21 C13 C63 C103 4.4(3) . . . . ?
C33 C23 C73 C83 -69.2(3) . . . . ?
C13 C23 C73 C83 110.6(3) . . . . ?
C33 C23 C73 C93 53.6(3) . . . . ?
C13 C23 C73 C93 -126.6(2) . . . . ?
C53 C63 C103 C113 60.2(3) . . . . ?
C13 C63 C103 C113 -120.3(2) . . . . ?
C53 C63 C103 C123 -62.9(3) . . . . ?
C13 C63 C103 C123 116.6(3) . . . . ?
Fe1 S1 C14 C24 110.2(2) . . . . ?
Fe1 S1 C14 C64 -71.3(2) . . . . ?
C64 C14 C24 C34 1.4(4) . . . . ?
S1 C14 C24 C34 -180.0(2) . . . . ?
C14 C24 C34 C44 -0.6(4) . . . . ?
C24 C34 C44 C54 -0.1(5) . . . . ?
C34 C44 C54 C64 -0.1(5) . . . . ?
C44 C54 C64 C14 1.0(5) . . . . ?
C24 C14 C64 C54 -1.6(4) . . . . ?
S1 C14 C64 C54 179.8(2) . . . . ?
N11 Fe1 N15 C55 -130.2(2) . . . . ?
N21 Fe1 N15 C55 128.5(2) . . . . ?
S1 Fe1 N15 C55 6.8(2) . . . . ?
N11 Fe1 N15 C25 53.37(19) . . . . ?
N21 Fe1 N15 C25 -47.89(19) . . . . ?
S1 Fe1 N15 C25 -169.60(16) . . . . ?
C55 N15 C25 C35 -0.2(3) . . . . ?
Fe1 N15 C25 C35 177.01(16) . . . . ?
N15 C25 C35 N45 0.2(3) . . . . ?
C25 C35 N45 C55 -0.2(3) . . . . ?
C25 C35 N45 C65 -178.8(2) . . . . ?
C25 N15 C55 N45 0.1(3) . . . . ?
Fe1 N15 C55 N45 -176.81(16) . . . . ?
C35 N45 C55 N15 0.1(3) . . . . ?
C65 N45 C55 N15 178.7(2) . . . . ?
C66 C16 C26 C36 0.4(5) . . . . ?
C16 C26 C36 C46 -0.8(5) . . . . ?
C26 C36 C46 C56 0.7(5) . . . . ?
C36 C46 C56 C66 -0.2(5) . . . . ?
C26 C16 C66 C56 0.1(5) . . . . ?
C46 C56 C66 C16 -0.2(5) . . . . ?
